data_4334365
loop_
_publ_author_name
'Johannes Schl\"afer'
'Stefan Stucky'
'Wieland Tyrra'
'Sanjay Mathur'

_publ_section_title
;
 Heterobi- and Trimetallic Cerium(IV) tert-Butoxides with Mono-, Di-, and
 Trivalent Metals (M= K(I), Ge(II), Sn(II), Pb(II), Al(III), Fe(III))
;
_journal_name_full 'Inorganic Chemistry'
_journal_page_first 4002
_journal_page_last 4010
_journal_paper_doi 10.1021/ic400030j
_journal_volume 52
_journal_year 2013
_chemical_formula_moiety 'C29 H54 Ce Mo O11 Sn'
_chemical_formula_sum 'C29 H54 Ce Mo O11 Sn'
_chemical_formula_weight 933.47
_space_group_IT_number 14
_symmetry_cell_setting monoclinic
_symmetry_space_group_name_Hall '-P 2yab'
_symmetry_space_group_name_H-M 'P 1 21/a 1'
_atom_sites_solution_hydrogens geom
_atom_sites_solution_primary direct
_atom_sites_solution_secondary difmap
_audit_creation_method SHELXL-97
_audit_update_record
;
2012-09-05 # Formatted by publCIF
;
_cell_angle_alpha 90.00
_cell_angle_beta 103.761(15)
_cell_angle_gamma 90.00
_cell_formula_units_Z 4
_cell_length_a 20.530(4)
_cell_length_b 10.2424(11)
_cell_length_c 20.544(4)
_cell_measurement_temperature 293(2)
_cell_measurement_theta_max 25.06
_cell_measurement_theta_min 2.04
_cell_volume 4195.9(13)
_computing_cell_refinement 'X-Area (Stoe & Cie, 2001)'
_computing_data_collection 'X-Area (Stoe & Cie, 2001)'
_computing_data_reduction 'X-Area (Stoe & Cie, 2001)'
_computing_structure_refinement 'SHELXL-97 (Sheldrick, 1997)'
_computing_structure_solution 'SHELXS-97 (Sheldrick, 1990)'
_diffrn_ambient_temperature 293(2)
_diffrn_measured_fraction_theta_full 0.904
_diffrn_measured_fraction_theta_max 0.904
_diffrn_measurement_device_type 'IPDS II (Stoe & Cie)'
_diffrn_measurement_method '\w and \f scans'
_diffrn_radiation_monochromator graphite
_diffrn_radiation_source 'fine-focus sealed tube'
_diffrn_radiation_type MoK\a
_diffrn_radiation_wavelength 0.71073
_diffrn_reflns_av_R_equivalents 0.1217
_diffrn_reflns_av_sigmaI/netI 0.2829
_diffrn_reflns_limit_h_max 24
_diffrn_reflns_limit_h_min -24
_diffrn_reflns_limit_k_max 10
_diffrn_reflns_limit_k_min -11
_diffrn_reflns_limit_l_max 22
_diffrn_reflns_limit_l_min -24
_diffrn_reflns_number 16849
_diffrn_reflns_theta_full 25.06
_diffrn_reflns_theta_max 25.06
_diffrn_reflns_theta_min 2.04
_exptl_absorpt_coefficient_mu 1.996
_exptl_absorpt_correction_T_max 0.9191
_exptl_absorpt_correction_T_min 0.4463
_exptl_absorpt_correction_type numerical
_exptl_absorpt_process_details
;
The absorption correction (X-RED; Stoe & Cie, 2001)
was preformed after optimizing the crystal shape
using X-SHAPE (Stoe & Cie, 1999).
;
_exptl_crystal_colour yellow
_exptl_crystal_density_diffrn 1.478
_exptl_crystal_description plate
_exptl_crystal_F_000 1864
_exptl_crystal_size_max 0.3
_exptl_crystal_size_mid 0.3
_exptl_crystal_size_min 0.1
_refine_diff_density_max 0.480
_refine_diff_density_min -0.496
_refine_diff_density_rms 0.098
_refine_ls_extinction_method none
_refine_ls_goodness_of_fit_ref 0.735
_refine_ls_hydrogen_treatment constr
_refine_ls_matrix_type full
_refine_ls_number_parameters 388
_refine_ls_number_reflns 6734
_refine_ls_number_restraints 0
_refine_ls_restrained_S_all 0.735
_refine_ls_R_factor_all 0.2129
_refine_ls_R_factor_gt 0.0543
_refine_ls_shift/su_max 0.000
_refine_ls_shift/su_mean 0.000
_refine_ls_structure_factor_coef Fsqd
_refine_ls_weighting_details 'calc w=1/[\s^2^(Fo^2^)+(0.0188P)^2^+0.0000P] where P=(Fo^2^+2Fc^2^)/3'
_refine_ls_weighting_scheme calc
_refine_ls_wR_factor_gt 0.0761
_refine_ls_wR_factor_ref 0.1022
_reflns_number_gt 2003
_reflns_number_total 6734
_reflns_threshold_expression >2sigma(I)
_cod_data_source_file ic400030j_si_002_9.cif
_cod_data_source_block 12
_cod_original_cell_volume 4196.0(12)
_cod_database_code 4334365

loop_
_symmetry_equiv_pos_as_xyz
'x, y, z'
'-x+1/2, y+1/2, -z'
'-x, -y, -z'
'x-1/2, -y-1/2, z'

loop_
_atom_site_label
_atom_site_type_symbol
_atom_site_fract_x
_atom_site_fract_y
_atom_site_fract_z
_atom_site_U_iso_or_equiv
_atom_site_adp_type
_atom_site_occupancy
_atom_site_symmetry_multiplicity
_atom_site_calc_flag
_atom_site_refinement_flags
Ce Ce 0.32425(4) 0.04458(9) 0.79470(4) 0.0644(3) Uani 1 1 d .
Sn Sn 0.37684(4) -0.10692(9) 0.67103(5) 0.0632(3) Uani 1 1 d .
Mo Mo 0.42394(6) -0.23206(13) 0.57094(7) 0.0777(5) Uani 1 1 d .
O6 O 0.3564(4) 0.0824(8) 0.6854(5) 0.081(3) Uani 1 1 d .
O5 O 0.2923(4) -0.1244(8) 0.7051(5) 0.082(3) Uani 1 1 d .
O4 O 0.4164(4) -0.0885(8) 0.7699(4) 0.079(3) Uani 1 1 d .
O3 O 0.2357(4) 0.1425(8) 0.7703(4) 0.078(3) Uani 1 1 d .
O1 O 0.3837(4) 0.1882(9) 0.8491(5) 0.078(3) Uani 1 1 d .
O2 O 0.3097(5) -0.0680(10) 0.8694(5) 0.094(4) Uani 1 1 d .
C13 C 0.4791(8) -0.1390(17) 0.8106(9) 0.085(5) Uani 1 1 d .
C17 C 0.2359(8) -0.2128(16) 0.6795(9) 0.080(5) Uani 1 1 d .
O7 O 0.5069(6) -0.4407(13) 0.6691(7) 0.136(5) Uani 1 1 d .
C1 C 0.4127(8) 0.2874(19) 0.8914(11) 0.096(6) Uani 1 1 d .
C21 C 0.3664(8) 0.1938(17) 0.6489(11) 0.095(6) Uani 1 1 d .
C24 C 0.3430(8) 0.3120(16) 0.6764(8) 0.123(6) Uani 1 1 d .
H24A H 0.3605 0.3141 0.7241 0.185 Uiso 1 1 calc R
H24B H 0.2948 0.3119 0.6665 0.185 Uiso 1 1 calc R
H24C H 0.3582 0.3875 0.6566 0.185 Uiso 1 1 calc R
C22 C 0.4370(13) 0.2087(17) 0.6575(17) 0.32(2) Uani 1 1 d .
H22A H 0.4578 0.2211 0.7041 0.476 Uiso 1 1 calc R
H22B H 0.4458 0.2832 0.6325 0.476 Uiso 1 1 calc R
H22C H 0.4550 0.1319 0.6415 0.476 Uiso 1 1 calc R
C25 C 0.4777(8) -0.3588(17) 0.6340(10) 0.105(7) Uani 1 1 d .
C20 C 0.2106(7) -0.1878(17) 0.6070(9) 0.133(7) Uani 1 1 d .
H20A H 0.1912 -0.1021 0.6005 0.200 Uiso 1 1 calc R
H20B H 0.1772 -0.2516 0.5881 0.200 Uiso 1 1 calc R
H20C H 0.2470 -0.1934 0.5852 0.200 Uiso 1 1 calc R
C15 C 0.5346(7) -0.1188(19) 0.7794(9) 0.162(8) Uani 1 1 d .
H15A H 0.5243 -0.1578 0.7357 0.243 Uiso 1 1 calc R
H15B H 0.5743 -0.1583 0.8064 0.243 Uiso 1 1 calc R
H15C H 0.5419 -0.0269 0.7755 0.243 Uiso 1 1 calc R
C19 C 0.1849(7) -0.1916(15) 0.7206(9) 0.147(8) Uani 1 1 d .
H19A H 0.2049 -0.2110 0.7667 0.220 Uiso 1 1 calc R
H19B H 0.1472 -0.2480 0.7046 0.220 Uiso 1 1 calc R
H19C H 0.1703 -0.1023 0.7165 0.220 Uiso 1 1 calc R
C18 C 0.2626(7) -0.3525(15) 0.6905(9) 0.138(7) Uani 1 1 d .
H18A H 0.2782 -0.3688 0.7376 0.207 Uiso 1 1 calc R
H18B H 0.2990 -0.3635 0.6690 0.207 Uiso 1 1 calc R
H18C H 0.2274 -0.4129 0.6716 0.207 Uiso 1 1 calc R
C14 C 0.4929(7) -0.0838(18) 0.8794(8) 0.146(8) Uani 1 1 d .
H14A H 0.4561 -0.1033 0.8992 0.219 Uiso 1 1 calc R
H14B H 0.4982 0.0091 0.8773 0.219 Uiso 1 1 calc R
H14C H 0.5333 -0.1217 0.9061 0.219 Uiso 1 1 calc R
C16 C 0.4697(9) -0.2835(18) 0.8146(10) 0.180(9) Uani 1 1 d .
H16A H 0.4351 -0.3012 0.8376 0.269 Uiso 1 1 calc R
H16B H 0.5109 -0.3228 0.8386 0.269 Uiso 1 1 calc R
H16C H 0.4572 -0.3192 0.7702 0.269 Uiso 1 1 calc R
C23 C 0.3298(19) 0.1846(18) 0.5815(10) 0.38(3) Uani 1 1 d .
H23A H 0.3471 0.1138 0.5600 0.576 Uiso 1 1 calc R
H23B H 0.3342 0.2647 0.5586 0.576 Uiso 1 1 calc R
H23C H 0.2834 0.1692 0.5800 0.576 Uiso 1 1 calc R
C2 C 0.4802(12) 0.315(3) 0.8857(16) 0.34(2) Uani 1 1 d .
H2A H 0.5064 0.2361 0.8934 0.507 Uiso 1 1 calc R
H2B H 0.5001 0.3791 0.9184 0.507 Uiso 1 1 calc R
H2C H 0.4791 0.3472 0.8416 0.507 Uiso 1 1 calc R
O11 O 0.4835(8) -0.3599(14) 0.4599(8) 0.167(6) Uani 1 1 d .
C27 C 0.3647(8) -0.1192(16) 0.4997(8) 0.092(6) Uani 1 1 d .
C9 C 0.1753(7) 0.2228(19) 0.7614(11) 0.100(6) Uani 1 1 d .
C5 C 0.2971(12) -0.124(2) 0.9258(13) 0.131(8) Uani 1 1 d .
C28 C 0.5013(7) -0.1038(16) 0.5868(8) 0.092(5) Uani 1 1 d .
C10 C 0.1275(8) 0.1511(19) 0.7929(11) 0.201(11) Uani 1 1 d .
H10A H 0.1443 0.1501 0.8407 0.302 Uiso 1 1 calc R
H10B H 0.1226 0.0630 0.7765 0.302 Uiso 1 1 calc R
H10C H 0.0846 0.1939 0.7819 0.302 Uiso 1 1 calc R
C26 C 0.3505(8) -0.3727(16) 0.5478(8) 0.091(5) Uani 1 1 d .
O9 O 0.3319(5) -0.0582(12) 0.4569(6) 0.117(4) Uani 1 1 d .
C12 C 0.1448(9) 0.229(3) 0.6897(13) 0.238(15) Uani 1 1 d .
H12A H 0.1328 0.1420 0.6731 0.358 Uiso 1 1 calc R
H12B H 0.1762 0.2653 0.6668 0.358 Uiso 1 1 calc R
H12C H 0.1053 0.2821 0.6820 0.358 Uiso 1 1 calc R
O10 O 0.5467(5) -0.0356(13) 0.5960(8) 0.169(6) Uani 1 1 d .
C4 C 0.3781(12) 0.405(2) 0.8801(13) 0.277(18) Uani 1 1 d .
H4A H 0.3708 0.4287 0.8336 0.416 Uiso 1 1 calc R
H4B H 0.4040 0.4724 0.9072 0.416 Uiso 1 1 calc R
H4C H 0.3357 0.3967 0.8916 0.416 Uiso 1 1 calc R
O8 O 0.3122(6) -0.4534(12) 0.5323(6) 0.134(5) Uani 1 1 d .
C3 C 0.4233(17) 0.247(2) 0.9626(10) 0.31(2) Uani 1 1 d .
H3A H 0.4478 0.1665 0.9695 0.462 Uiso 1 1 calc R
H3B H 0.3807 0.2357 0.9734 0.462 Uiso 1 1 calc R
H3C H 0.4484 0.3135 0.9909 0.462 Uiso 1 1 calc R
C6 C 0.3333(18) -0.079(4) 0.9886(12) 0.33(2) Uani 1 1 d .
H6A H 0.3801 -0.0974 0.9936 0.496 Uiso 1 1 calc R
H6B H 0.3177 -0.1233 1.0233 0.496 Uiso 1 1 calc R
H6C H 0.3269 0.0130 0.9920 0.496 Uiso 1 1 calc R
C8 C 0.2279(15) -0.103(4) 0.9274(13) 0.36(3) Uani 1 1 d .
H8A H 0.1991 -0.1437 0.8891 0.535 Uiso 1 1 calc R
H8B H 0.2188 -0.0109 0.9266 0.535 Uiso 1 1 calc R
H8C H 0.2198 -0.1402 0.9676 0.535 Uiso 1 1 calc R
C11 C 0.1935(9) 0.3535(18) 0.7876(16) 0.29(2) Uani 1 1 d .
H11A H 0.2110 0.3491 0.8352 0.430 Uiso 1 1 calc R
H11B H 0.1545 0.4085 0.7777 0.430 Uiso 1 1 calc R
H11C H 0.2270 0.3890 0.7670 0.430 Uiso 1 1 calc R
C7 C 0.309(2) -0.258(3) 0.9292(16) 0.37(3) Uani 1 1 d .
H7A H 0.3558 -0.2736 0.9308 0.551 Uiso 1 1 calc R
H7B H 0.2820 -0.2996 0.8903 0.551 Uiso 1 1 calc R
H7C H 0.2987 -0.2927 0.9688 0.551 Uiso 1 1 calc R
C29 C 0.4617(10) -0.3086(19) 0.4988(9) 0.114(7) Uani 1 1 d .

loop_
_atom_site_aniso_label
_atom_site_aniso_U_11
_atom_site_aniso_U_22
_atom_site_aniso_U_33
_atom_site_aniso_U_23
_atom_site_aniso_U_13
_atom_site_aniso_U_12
Ce 0.0594(5) 0.0626(6) 0.0755(6) 0.0067(6) 0.0244(5) 0.0056(5)
Sn 0.0538(6) 0.0612(7) 0.0794(8) 0.0062(6) 0.0252(6) 0.0018(5)
Mo 0.0744(9) 0.0745(11) 0.0935(11) 0.0024(9) 0.0381(9) 0.0078(9)
O6 0.115(8) 0.023(6) 0.114(8) 0.010(6) 0.045(6) 0.019(5)
O5 0.050(5) 0.077(7) 0.133(8) -0.011(6) 0.049(6) -0.016(5)
O4 0.046(5) 0.078(7) 0.108(8) 0.003(6) 0.006(5) 0.034(5)
O3 0.053(5) 0.079(7) 0.105(8) -0.011(6) 0.022(5) 0.022(5)
O1 0.069(6) 0.069(8) 0.098(8) -0.032(6) 0.021(6) -0.013(6)
O2 0.098(7) 0.131(10) 0.062(7) 0.029(7) 0.038(6) 0.012(7)
C13 0.099(13) 0.067(13) 0.108(15) -0.013(12) 0.067(13) -0.004(11)
C17 0.086(13) 0.062(13) 0.091(14) 0.003(11) 0.023(11) -0.012(10)
O7 0.129(10) 0.115(12) 0.152(13) -0.013(10) 0.008(9) 0.031(9)
C1 0.061(11) 0.083(16) 0.142(19) -0.026(14) 0.018(12) 0.000(11)
C21 0.061(11) 0.043(14) 0.16(2) 0.023(13) -0.009(12) 0.011(9)
C24 0.145(16) 0.097(15) 0.143(17) 0.041(13) 0.067(13) 0.020(13)
C22 0.27(3) 0.051(15) 0.74(7) -0.01(3) 0.34(4) -0.023(18)
C25 0.080(13) 0.092(17) 0.142(19) 0.005(13) 0.023(12) 0.012(11)
C20 0.069(11) 0.191(19) 0.126(16) 0.001(15) -0.004(11) -0.051(11)
C15 0.078(12) 0.26(3) 0.134(17) 0.026(16) -0.001(12) 0.070(15)
C19 0.080(11) 0.157(16) 0.24(2) -0.090(15) 0.105(13) -0.064(11)
C18 0.109(13) 0.077(14) 0.25(2) 0.008(14) 0.078(14) -0.023(11)
C14 0.111(13) 0.21(2) 0.097(14) -0.040(15) -0.019(11) 0.069(14)
C16 0.18(2) 0.114(18) 0.21(2) 0.022(17) -0.027(17) 0.082(16)
C23 0.82(7) 0.062(16) 0.118(19) 0.027(14) -0.20(3) 0.07(3)
C2 0.17(2) 0.41(5) 0.46(5) -0.29(4) 0.12(3) -0.18(3)
O11 0.189(13) 0.153(13) 0.198(16) -0.015(11) 0.123(12) 0.036(10)
C27 0.095(13) 0.084(14) 0.103(15) 0.049(11) 0.035(11) 0.014(10)
C9 0.044(10) 0.120(16) 0.149(18) 0.023(14) 0.051(12) 0.021(11)
C5 0.156(19) 0.106(19) 0.14(2) -0.014(19) 0.056(19) 0.042(16)
C28 0.081(12) 0.099(14) 0.107(13) -0.007(11) 0.043(11) -0.005(10)
C10 0.119(15) 0.23(2) 0.29(3) 0.10(2) 0.130(18) 0.109(16)
C26 0.090(13) 0.084(15) 0.103(14) -0.010(12) 0.033(11) 0.006(10)
O9 0.123(10) 0.114(10) 0.119(10) 0.029(8) 0.041(8) 0.027(8)
C12 0.122(18) 0.36(4) 0.23(3) 0.13(3) 0.029(19) 0.12(2)
O10 0.093(9) 0.174(14) 0.271(17) -0.046(11) 0.105(10) -0.061(9)
C4 0.24(3) 0.12(2) 0.38(4) -0.08(2) -0.11(3) 0.04(2)
O8 0.147(11) 0.111(11) 0.156(12) -0.024(9) 0.059(10) -0.058(8)
C3 0.66(6) 0.18(2) 0.062(15) -0.012(16) 0.03(3) -0.19(3)
C6 0.48(6) 0.39(5) 0.11(2) 0.02(3) 0.05(3) -0.19(5)
C8 0.36(4) 0.57(6) 0.23(3) 0.30(4) 0.25(3) 0.24(5)
C11 0.129(18) 0.075(16) 0.68(6) -0.12(3) 0.14(3) 0.015(14)
C7 0.72(8) 0.16(3) 0.36(5) 0.17(3) 0.39(5) 0.09(4)
C29 0.142(17) 0.116(17) 0.095(15) 0.004(13) 0.052(13) 0.020(13)

loop_
_atom_type_symbol
_atom_type_description
_atom_type_scat_dispersion_real
_atom_type_scat_dispersion_imag
_atom_type_scat_source
C C 0.0033 0.0016 'International Tables Vol C Tables 4.2.6.8 and 6.1.1.4'
H H 0.0000 0.0000 'International Tables Vol C Tables 4.2.6.8 and 6.1.1.4'
O O 0.0106 0.0060 'International Tables Vol C Tables 4.2.6.8 and 6.1.1.4'
Mo Mo -1.6832 0.6857 'International Tables Vol C Tables 4.2.6.8 and 6.1.1.4'
Sn Sn -0.6537 1.4246 'International Tables Vol C Tables 4.2.6.8 and 6.1.1.4'
Ce Ce -0.2486 2.6331 'International Tables Vol C Tables 4.2.6.8 and 6.1.1.4'

loop_
_geom_angle_atom_site_label_1
_geom_angle_atom_site_label_2
_geom_angle_atom_site_label_3
_geom_angle
O2 Ce O3 100.7(4)
O2 Ce O1 100.0(4)
O3 Ce O1 99.2(3)
O2 Ce O4 95.8(4)
O3 Ce O4 154.4(3)
O1 Ce O4 97.0(3)
O2 Ce O5 96.0(4)
O3 Ce O5 95.6(3)
O1 Ce O5 155.7(3)
O4 Ce O5 63.1(3)
O2 Ce O6 153.3(3)
O3 Ce O6 96.4(3)
O1 Ce O6 97.3(3)
O4 Ce O6 61.8(3)
O5 Ce O6 61.8(3)
O2 Ce Sn 116.5(3)
O3 Ce Sn 118.0(2)
O1 Ce Sn 118.9(2)
O4 Ce Sn 36.4(2)
O5 Ce Sn 36.86(17)
O6 Ce Sn 36.71(19)
O4 Sn O6 79.1(4)
O4 Sn O5 80.4(3)
O6 Sn O5 79.0(4)
O4 Sn Mo 131.5(2)
O6 Sn Mo 132.1(3)
O5 Sn Mo 133.7(3)
O4 Sn Ce 47.1(2)
O6 Sn Ce 48.1(3)
O5 Sn Ce 47.6(3)
Mo Sn Ce 178.41(5)
C25 Mo C29 88.5(8)
C25 Mo C28 91.5(7)
C29 Mo C28 86.9(7)
C25 Mo C27 173.6(7)
C29 Mo C27 87.7(7)
C28 Mo C27 93.4(6)
C25 Mo C26 87.5(7)
C29 Mo C26 86.9(7)
C28 Mo C26 173.7(6)
C27 Mo C26 87.2(6)
C25 Mo Sn 93.2(5)
C29 Mo Sn 175.4(6)
C28 Mo Sn 88.8(4)
C27 Mo Sn 91.0(5)
C26 Mo Sn 97.4(4)
C21 O6 Sn 129.7(11)
C21 O6 Ce 134.6(10)
Sn O6 Ce 95.2(4)
C17 O5 Sn 126.8(8)
C17 O5 Ce 137.7(8)
Sn O5 Ce 95.5(3)
C13 O4 Sn 129.6(8)
C13 O4 Ce 133.8(8)
Sn O4 Ce 96.6(3)
C9 O3 Ce 172.0(11)
C1 O1 Ce 168.5(9)
C5 O2 Ce 169.3(13)
C15 C13 O4 112.1(13)
C15 C13 C14 112.0(15)
O4 C13 C14 110.7(12)
C15 C13 C16 106.9(15)
O4 C13 C16 106.0(13)
C14 C13 C16 108.8(16)
O5 C17 C20 108.2(13)
O5 C17 C19 107.7(12)
C20 C17 C19 114.5(15)
O5 C17 C18 107.4(12)
C20 C17 C18 109.8(15)
C19 C17 C18 109.0(14)
O1 C1 C4 114.1(16)
O1 C1 C2 111.8(17)
C4 C1 C2 106(2)
O1 C1 C3 110.9(17)
C4 C1 C3 111(2)
C2 C1 C3 102.3(19)
O6 C21 C23 110.9(16)
O6 C21 C22 107.2(15)
C23 C21 C22 115(2)
O6 C21 C24 111.2(18)
C23 C21 C24 106.6(15)
C22 C21 C24 106.4(16)
C21 C24 H24A 109.5
C21 C24 H24B 109.5
H24A C24 H24B 109.5
C21 C24 H24C 109.5
H24A C24 H24C 109.5
H24B C24 H24C 109.5
C21 C22 H22A 109.5
C21 C22 H22B 109.5
H22A C22 H22B 109.5
C21 C22 H22C 109.5
H22A C22 H22C 109.5
H22B C22 H22C 109.5
O7 C25 Mo 175.5(18)
C17 C20 H20A 109.5
C17 C20 H20B 109.5
H20A C20 H20B 109.5
C17 C20 H20C 109.5
H20A C20 H20C 109.5
H20B C20 H20C 109.5
C13 C15 H15A 109.5
C13 C15 H15B 109.5
H15A C15 H15B 109.5
C13 C15 H15C 109.5
H15A C15 H15C 109.5
H15B C15 H15C 109.5
C17 C19 H19A 109.5
C17 C19 H19B 109.5
H19A C19 H19B 109.5
C17 C19 H19C 109.5
H19A C19 H19C 109.5
H19B C19 H19C 109.5
C17 C18 H18A 109.5
C17 C18 H18B 109.5
H18A C18 H18B 109.5
C17 C18 H18C 109.5
H18A C18 H18C 109.5
H18B C18 H18C 109.5
C13 C14 H14A 109.5
C13 C14 H14B 109.5
H14A C14 H14B 109.5
C13 C14 H14C 109.5
H14A C14 H14C 109.5
H14B C14 H14C 109.5
C13 C16 H16A 109.5
C13 C16 H16B 109.5
H16A C16 H16B 109.5
C13 C16 H16C 109.5
H16A C16 H16C 109.5
H16B C16 H16C 109.5
C21 C23 H23A 109.5
C21 C23 H23B 109.5
H23A C23 H23B 109.5
C21 C23 H23C 109.5
H23A C23 H23C 109.5
H23B C23 H23C 109.5
C1 C2 H2A 109.5
C1 C2 H2B 109.5
H2A C2 H2B 109.5
C1 C2 H2C 109.5
H2A C2 H2C 109.5
H2B C2 H2C 109.5
O9 C27 Mo 177.0(16)
C11 C9 C12 110(2)
C11 C9 O3 109.5(14)
C12 C9 O3 107.2(16)
C11 C9 C10 115.5(19)
C12 C9 C10 106.8(17)
O3 C9 C10 107.2(14)
O2 C5 C7 113(2)
O2 C5 C6 119(2)
C7 C5 C6 103(3)
O2 C5 C8 110(2)
C7 C5 C8 108(3)
C6 C5 C8 104(2)
O10 C28 Mo 177.2(15)
C9 C10 H10A 109.5
C9 C10 H10B 109.5
H10A C10 H10B 109.5
C9 C10 H10C 109.5
H10A C10 H10C 109.5
H10B C10 H10C 109.5
O8 C26 Mo 175.6(16)
C9 C12 H12A 109.5
C9 C12 H12B 109.5
H12A C12 H12B 109.5
C9 C12 H12C 109.5
H12A C12 H12C 109.5
H12B C12 H12C 109.5
C1 C4 H4A 109.5
C1 C4 H4B 109.5
H4A C4 H4B 109.5
C1 C4 H4C 109.5
H4A C4 H4C 109.5
H4B C4 H4C 109.5
C1 C3 H3A 109.5
C1 C3 H3B 109.5
H3A C3 H3B 109.5
C1 C3 H3C 109.5
H3A C3 H3C 109.5
H3B C3 H3C 109.5
C5 C6 H6A 109.5
C5 C6 H6B 109.5
H6A C6 H6B 109.5
C5 C6 H6C 109.5
H6A C6 H6C 109.5
H6B C6 H6C 109.5
C5 C8 H8A 109.5
C5 C8 H8B 109.5
H8A C8 H8B 109.5
C5 C8 H8C 109.5
H8A C8 H8C 109.5
H8B C8 H8C 109.5
C9 C11 H11A 109.5
C9 C11 H11B 109.5
H11A C11 H11B 109.5
C9 C11 H11C 109.5
H11A C11 H11C 109.5
H11B C11 H11C 109.5
C5 C7 H7A 109.5
C5 C7 H7B 109.5
H7A C7 H7B 109.5
C5 C7 H7C 109.5
H7A C7 H7C 109.5
H7B C7 H7C 109.5
O11 C29 Mo 175(2)

loop_
_geom_bond_atom_site_label_1
_geom_bond_atom_site_label_2
_geom_bond_distance
Ce O2 1.998(10)
Ce O3 2.031(7)
Ce O1 2.062(10)
Ce O4 2.481(8)
Ce O5 2.498(9)
Ce O6 2.516(9)
Ce Sn 3.3667(14)
Sn O4 2.010(9)
Sn O6 2.021(8)
Sn O5 2.029(7)
Sn Mo 2.7842(17)
Mo C25 1.974(18)
Mo C29 1.989(18)
Mo C28 2.027(16)
Mo C27 2.028(16)
Mo C26 2.057(17)
O6 C21 1.407(17)
O5 C17 1.465(14)
O4 C13 1.453(17)
O3 C9 1.463(14)
O1 C1 1.376(16)
O2 C5 1.37(2)
C13 C15 1.449(18)
C13 C14 1.485(17)
C13 C16 1.497(19)
C17 C20 1.479(17)
C17 C19 1.507(17)
C17 C18 1.530(17)
O7 C25 1.174(15)
C1 C4 1.39(2)
C1 C2 1.45(2)
C1 C3 1.49(2)
C21 C23 1.41(2)
C21 C22 1.43(2)
C21 C24 1.465(19)
C24 H24A 0.9600
C24 H24B 0.9600
C24 H24C 0.9600
C22 H22A 0.9600
C22 H22B 0.9600
C22 H22C 0.9600
C20 H20A 0.9600
C20 H20B 0.9600
C20 H20C 0.9600
C15 H15A 0.9600
C15 H15B 0.9600
C15 H15C 0.9600
C19 H19A 0.9600
C19 H19B 0.9600
C19 H19C 0.9600
C18 H18A 0.9600
C18 H18B 0.9600
C18 H18C 0.9600
C14 H14A 0.9600
C14 H14B 0.9600
C14 H14C 0.9600
C16 H16A 0.9600
C16 H16B 0.9600
C16 H16C 0.9600
C23 H23A 0.9600
C23 H23B 0.9600
C23 H23C 0.9600
C2 H2A 0.9600
C2 H2B 0.9600
C2 H2C 0.9600
O11 C29 1.133(16)
C27 O9 1.155(13)
C9 C11 1.46(2)
C9 C12 1.46(2)
C9 C10 1.492(19)
C5 C7 1.40(3)
C5 C6 1.40(3)
C5 C8 1.44(3)
C28 O10 1.145(14)
C10 H10A 0.9600
C10 H10B 0.9600
C10 H10C 0.9600
C26 O8 1.133(14)
C12 H12A 0.9600
C12 H12B 0.9600
C12 H12C 0.9600
C4 H4A 0.9600
C4 H4B 0.9600
C4 H4C 0.9600
C3 H3A 0.9600
C3 H3B 0.9600
C3 H3C 0.9600
C6 H6A 0.9600
C6 H6B 0.9600
C6 H6C 0.9600
C8 H8A 0.9600
C8 H8B 0.9600
C8 H8C 0.9600
C11 H11A 0.9600
C11 H11B 0.9600
C11 H11C 0.9600
C7 H7A 0.9600
C7 H7B 0.9600
C7 H7C 0.9600
